data_4061418
_journal_name_full Organometallics
_journal_paper_doi 10.1021/om050079m
_journal_year 2005
_chemical_formula_sum 'C25 H50 B10 Hf N3 P'
_chemical_formula_weight 710.24
_space_group_IT_number 14
_symmetry_cell_setting monoclinic
_symmetry_space_group_name_Hall '-P 2yn'
_symmetry_space_group_name_H-M 'P 1 21/n 1'
_cell_angle_alpha 90.00
_cell_angle_beta 101.1510(10)
_cell_angle_gamma 90.00
_cell_formula_units_Z 4
_cell_length_a 9.2717(5)
_cell_length_b 17.7991(9)
_cell_length_c 21.3392(11)
_cell_measurement_temperature 293(2)
_cell_volume 3455.1(3)
_diffrn_ambient_temperature 293(2)
_exptl_crystal_density_diffrn 1.365
_cod_depositor_comments
;
The following automatic conversions were performed:
'_symmetry_cell_setting' value 'Monoclinic' changed to 'monoclinic'
according to '/home/saulius/struct/CIF-dictionaries/cif_core.dic'
dictionary named 'cif_core.dic' version 2.4.1 from 2010-06-29.

Automatic conversion script
Id: cif_fix_enum 1527 2010-12-29 10:47:43Z saulius 
;
_cod_original_sg_symbol_H-M 'P 21/n'
_cod_database_code 4061418

loop_
_symmetry_equiv_pos_as_xyz
'x, y, z'
'-x+1/2, y+1/2, -z+1/2'
'-x, -y, -z'
'x-1/2, -y-1/2, z-1/2'

loop_
_atom_site_label
_atom_site_type_symbol
_atom_site_fract_x
_atom_site_fract_y
_atom_site_fract_z
_atom_site_U_iso_or_equiv
_atom_site_adp_type
_atom_site_occupancy
_atom_site_symmetry_multiplicity
_atom_site_calc_flag
_atom_site_refinement_flags
_atom_site_disorder_assembly
_atom_site_disorder_group
Hf1 Hf 0.296499(12) 0.789852(7) -0.439574(5) 0.04559(5) Uani 1 1 d . . .
P1 P 0.24569(8) 0.58526(4) -0.40737(4) 0.04672(17) Uani 1 1 d . . .
C1 C 0.1842(3) 0.64741(15) -0.34643(13) 0.0440(6) Uani 1 1 d . . .
C2 C 0.1846(3) 0.74184(17) -0.35930(14) 0.0470(6) Uani 1 1 d . . .
C3 C 0.5057(4) 0.5348(2) -0.3275(2) 0.0761(11) Uani 1 1 d . . .
H3A H 0.5113 0.5887 -0.3180 0.091 Uiso 1 1 calc R . .
C4 C 0.5266(5) 0.4942(3) -0.2641(2) 0.1070(17) Uani 1 1 d . . .
H4A H 0.4471 0.5065 -0.2430 0.160 Uiso 1 1 calc R . .
H4B H 0.6180 0.5094 -0.2378 0.160 Uiso 1 1 calc R . .
H4C H 0.5280 0.4410 -0.2712 0.160 Uiso 1 1 calc R . .
C5 C 0.6286(5) 0.5174(3) -0.3627(3) 0.121(2) Uani 1 1 d . . .
H5A H 0.6126 0.5444 -0.4024 0.181 Uiso 1 1 calc R . .
H5B H 0.6304 0.4644 -0.3710 0.181 Uiso 1 1 calc R . .
H5C H 0.7208 0.5324 -0.3370 0.181 Uiso 1 1 calc R . .
C6 C 0.3218(5) 0.4415(2) -0.3859(2) 0.0796(11) Uani 1 1 d . . .
H6A H 0.4018 0.4105 -0.3625 0.096 Uiso 1 1 calc R . .
C7 C 0.1827(5) 0.4179(2) -0.3636(3) 0.1009(15) Uani 1 1 d . . .
H7A H 0.1933 0.4278 -0.3187 0.151 Uiso 1 1 calc R . .
H7B H 0.1661 0.3653 -0.3715 0.151 Uiso 1 1 calc R . .
H7C H 0.1008 0.4459 -0.3866 0.151 Uiso 1 1 calc R . .
C8 C 0.3123(7) 0.4256(3) -0.4555(3) 0.132(2) Uani 1 1 d . . .
H8A H 0.4021 0.4406 -0.4680 0.198 Uiso 1 1 calc R . .
H8B H 0.2316 0.4532 -0.4800 0.198 Uiso 1 1 calc R . .
H8C H 0.2969 0.3728 -0.4632 0.198 Uiso 1 1 calc R . .
C11 C 0.3545(3) 0.65357(17) -0.44142(14) 0.0493(7) Uani 1 1 d . . .
C12 C 0.4911(3) 0.69085(18) -0.41908(18) 0.0572(8) Uani 1 1 d . . .
H12A H 0.5558 0.6816 -0.3777 0.069 Uiso 1 1 calc R . .
C13 C 0.5267(4) 0.7365(2) -0.46753(19) 0.0672(9) Uani 1 1 d . . .
H13A H 0.6194 0.7638 -0.4652 0.081 Uiso 1 1 calc R . .
C14 C 0.4033(5) 0.7521(3) -0.5876(2) 0.0868(13) Uani 1 1 d . . .
H14A H 0.4705 0.7863 -0.5983 0.104 Uiso 1 1 calc R . .
C15 C 0.2902(6) 0.7278(3) -0.6322(2) 0.0979(16) Uani 1 1 d . . .
H15A H 0.2801 0.7452 -0.6739 0.117 Uiso 1 1 calc R . .
C16 C 0.1874(6) 0.6766(3) -0.61704(19) 0.0904(13) Uani 1 1 d . . .
H16A H 0.1110 0.6607 -0.6492 0.108 Uiso 1 1 calc R . .
C17 C 0.1952(4) 0.6494(2) -0.55673(15) 0.0686(10) Uani 1 1 d . . .
H17A H 0.1244 0.6163 -0.5476 0.082 Uiso 1 1 calc R . .
C18 C 0.3140(4) 0.67260(19) -0.50837(15) 0.0566(8) Uani 1 1 d . . .
C19 C 0.4191(4) 0.7252(2) -0.52404(18) 0.0659(9) Uani 1 1 d . . .
C21 C 0.5811(5) 0.8697(2) -0.3569(2) 0.0851(12) Uani 1 1 d . . .
H21A H 0.6268 0.8234 -0.3672 0.102 Uiso 1 1 calc R . .
H21B H 0.6311 0.9109 -0.3733 0.102 Uiso 1 1 calc R . .
C22 C 0.6034(6) 0.8767(4) -0.2872(2) 0.131(2) Uani 1 1 d . . .
H22A H 0.7067 0.8757 -0.2694 0.196 Uiso 1 1 calc R . .
H22B H 0.5558 0.8357 -0.2702 0.196 Uiso 1 1 calc R . .
H22C H 0.5623 0.9233 -0.2764 0.196 Uiso 1 1 calc R . .
C23 C 0.3517(5) 0.9398(2) -0.3796(2) 0.0944(14) Uani 1 1 d . . .
H23A H 0.3535 0.9447 -0.3342 0.113 Uiso 1 1 calc R . .
H23B H 0.2495 0.9364 -0.4008 0.113 Uiso 1 1 calc R . .
C24 C 0.4156(7) 1.0095(3) -0.4020(4) 0.153(3) Uani 1 1 d . . .
H24A H 0.3607 1.0523 -0.3925 0.230 Uiso 1 1 calc R . .
H24B H 0.4109 1.0065 -0.4473 0.230 Uiso 1 1 calc R . .
H24C H 0.5162 1.0144 -0.3807 0.230 Uiso 1 1 calc R . .
C25 C 0.1559(7) 0.9153(4) -0.5318(3) 0.139(3) Uani 1 1 d . . .
H25A H 0.0877 0.9494 -0.5173 0.167 Uiso 1 1 calc R . .
H25B H 0.2540 0.9332 -0.5137 0.167 Uiso 1 1 calc R . .
C26 C 0.1369(9) 0.9243(5) -0.5984(3) 0.204(4) Uani 1 1 d . . .
H26A H 0.1494 0.9762 -0.6082 0.306 Uiso 1 1 calc R . .
H26B H 0.0398 0.9082 -0.6181 0.306 Uiso 1 1 calc R . .
H26C H 0.2083 0.8945 -0.6142 0.306 Uiso 1 1 calc R . .
C27 C 0.0028(5) 0.8044(3) -0.5318(2) 0.0929(14) Uani 1 1 d . . .
H27A H 0.0051 0.7537 -0.5151 0.112 Uiso 1 1 calc R . .
H27B H -0.0008 0.8008 -0.5774 0.112 Uiso 1 1 calc R . .
C28 C -0.1343(5) 0.8419(4) -0.5211(3) 0.144(2) Uani 1 1 d . . .
H28A H -0.2182 0.8136 -0.5418 0.216 Uiso 1 1 calc R . .
H28B H -0.1393 0.8918 -0.5384 0.216 Uiso 1 1 calc R . .
H28C H -0.1337 0.8443 -0.4761 0.216 Uiso 1 1 calc R . .
N3 N 0.1393(3) 0.84239(18) -0.50256(13) 0.0653(7) Uani 1 1 d . . .
N2 N 0.4244(3) 0.86951(16) -0.39024(13) 0.0608(7) Uani 1 1 d . . .
N1 N 0.3589(3) 0.52109(14) -0.36803(14) 0.0584(7) Uani 1 1 d . . .
B3 B 0.2970(5) 0.70348(19) -0.29361(18) 0.0536(8) Uani 1 1 d . . .
H3 H 0.4175 0.7030 -0.2879 0.064 Uiso 1 1 calc R . .
B4 B 0.1982(5) 0.6277(2) -0.26715(17) 0.0614(9) Uani 1 1 d . . .
H4 H 0.2545 0.5780 -0.2433 0.074 Uiso 1 1 calc R . .
B5 B 0.0279(4) 0.6203(2) -0.3212(2) 0.0607(9) Uani 1 1 d . . .
H5 H -0.0271 0.5659 -0.3327 0.073 Uiso 1 1 calc R . .
B6 B 0.0240(4) 0.6922(2) -0.37956(19) 0.0546(8) Uani 1 1 d . . .
H6 H -0.0323 0.6843 -0.4294 0.065 Uiso 1 1 calc R . .
B7 B 0.1977(6) 0.7871(2) -0.2869(2) 0.0629(10) Uani 1 1 d . . .
H7 H 0.2536 0.8413 -0.2758 0.075 Uiso 1 1 calc R . .
B8 B 0.2041(6) 0.7160(2) -0.2282(2) 0.0731(12) Uani 1 1 d . . .
H8 H 0.2639 0.7239 -0.1788 0.088 Uiso 1 1 calc R . .
B9 B 0.0370(5) 0.6644(3) -0.2460(2) 0.0749(12) Uani 1 1 d . . .
H9 H -0.0126 0.6388 -0.2083 0.090 Uiso 1 1 calc R . .
B10 B -0.0723(5) 0.7044(2) -0.3162(3) 0.0731(13) Uani 1 1 d . . .
H10 H -0.1931 0.7048 -0.3243 0.088 Uiso 1 1 calc R . .
B11 B 0.0283(5) 0.7800(2) -0.3407(2) 0.0642(10) Uani 1 1 d . . .
H11 H -0.0269 0.8298 -0.3648 0.077 Uiso 1 1 calc R . .
B12 B 0.0370(6) 0.7633(3) -0.2579(2) 0.0734(12) Uani 1 1 d . . .
H12 H -0.0126 0.8020 -0.2279 0.088 Uiso 1 1 calc R . .

loop_
_atom_site_aniso_label
_atom_site_aniso_U_11
_atom_site_aniso_U_22
_atom_site_aniso_U_33
_atom_site_aniso_U_23
_atom_site_aniso_U_13
_atom_site_aniso_U_12
Hf1 0.04020(8) 0.05263(8) 0.04370(8) 0.00032(5) 0.00750(5) -0.00415(5)
P1 0.0410(4) 0.0495(4) 0.0501(4) -0.0082(3) 0.0100(3) -0.0035(3)
C1 0.0381(14) 0.0481(15) 0.0468(15) 0.0005(11) 0.0110(11) 0.0025(11)
C2 0.0493(17) 0.0463(15) 0.0466(15) -0.0008(12) 0.0120(12) 0.0049(13)
C3 0.050(2) 0.063(2) 0.109(3) -0.007(2) -0.0003(19) 0.0096(17)
C4 0.088(3) 0.094(3) 0.121(4) 0.011(3) -0.022(3) 0.030(3)
C5 0.062(3) 0.111(4) 0.196(6) -0.008(4) 0.037(3) 0.017(3)
C6 0.083(3) 0.0483(19) 0.102(3) -0.0100(19) 0.005(2) 0.0040(19)
C7 0.098(3) 0.063(2) 0.135(4) 0.011(3) 0.006(3) -0.021(2)
C8 0.172(6) 0.098(4) 0.131(5) -0.058(3) 0.037(4) 0.012(4)
C11 0.0467(16) 0.0526(16) 0.0506(16) -0.0131(13) 0.0149(12) 0.0028(13)
C12 0.0413(16) 0.0632(18) 0.070(2) -0.0074(16) 0.0169(15) 0.0006(14)
C13 0.0497(19) 0.078(2) 0.082(2) -0.0071(19) 0.0326(18) -0.0094(17)
C14 0.092(3) 0.112(3) 0.069(3) 0.000(3) 0.048(2) -0.013(3)
C15 0.113(4) 0.138(4) 0.052(2) -0.004(2) 0.038(3) -0.005(3)
C16 0.098(3) 0.124(4) 0.050(2) -0.020(2) 0.017(2) -0.013(3)
C17 0.071(2) 0.085(3) 0.052(2) -0.0170(17) 0.0198(17) -0.0105(18)
C18 0.0563(19) 0.0658(19) 0.0543(18) -0.0139(15) 0.0269(15) -0.0054(16)
C19 0.060(2) 0.082(2) 0.064(2) -0.0083(17) 0.0330(18) -0.0082(18)
C21 0.076(3) 0.075(3) 0.094(3) -0.007(2) -0.010(2) -0.011(2)
C22 0.114(4) 0.169(6) 0.090(4) 0.000(4) -0.031(3) -0.033(4)
C23 0.082(3) 0.085(3) 0.107(3) -0.029(3) -0.006(2) 0.004(2)
C24 0.161(6) 0.059(3) 0.203(7) 0.003(4) -0.054(5) -0.002(3)
C25 0.133(5) 0.137(5) 0.123(5) 0.056(4) -0.034(4) -0.043(4)
C26 0.188(8) 0.262(10) 0.148(6) 0.134(7) -0.002(5) -0.049(7)
C27 0.078(3) 0.117(4) 0.078(3) 0.021(2) 0.000(2) -0.007(3)
C28 0.057(3) 0.207(7) 0.159(5) 0.048(5) 0.001(3) 0.015(4)
N3 0.0563(17) 0.0772(19) 0.0578(16) 0.0113(14) -0.0007(13) 0.0014(14)
N2 0.0589(16) 0.0609(16) 0.0586(15) -0.0013(13) 0.0014(12) -0.0127(13)
N1 0.0494(15) 0.0449(13) 0.0795(18) -0.0098(12) 0.0092(13) 0.0027(11)
B3 0.054(2) 0.061(2) 0.0455(18) -0.0059(15) 0.0079(15) 0.0044(16)
B4 0.070(2) 0.067(2) 0.0499(19) 0.0075(18) 0.0192(17) 0.009(2)
B5 0.052(2) 0.061(2) 0.076(3) 0.0092(18) 0.0301(18) 0.0011(17)
B6 0.0386(17) 0.065(2) 0.062(2) 0.0054(17) 0.0126(15) 0.0065(15)
B7 0.076(3) 0.061(2) 0.056(2) -0.0138(17) 0.025(2) 0.0028(19)
B8 0.092(3) 0.085(3) 0.046(2) -0.0026(19) 0.022(2) 0.013(2)
B9 0.086(3) 0.076(3) 0.075(3) 0.013(2) 0.048(2) 0.011(2)
B10 0.055(2) 0.077(3) 0.097(3) 0.010(2) 0.040(2) 0.015(2)
B11 0.064(3) 0.061(2) 0.072(3) 0.0057(18) 0.027(2) 0.0152(18)
B12 0.085(3) 0.074(2) 0.073(3) -0.003(2) 0.044(2) 0.013(2)

loop_
_geom_bond_atom_site_label_1
_geom_bond_atom_site_label_2
_geom_bond_distance
_geom_bond_site_symmetry_2
_geom_bond_publ_flag
Hf1 N2 2.011(3) . ?
Hf1 N3 2.012(3) . ?
Hf1 C2 2.330(3) . ?
Hf1 C11 2.487(3) . ?
Hf1 C12 2.500(3) . ?
Hf1 C13 2.511(3) . ?
Hf1 C18 2.575(3) . ?
Hf1 C19 2.580(3) . ?
P1 N1 1.664(3) . ?
P1 C11 1.819(3) . ?
P1 C1 1.878(3) . ?
C1 B3 1.704(5) . ?
C1 C2 1.703(4) . ?
C1 B4 1.708(4) . ?
C1 B5 1.710(4) . ?
C1 B6 1.713(4) . ?
C2 B11 1.716(5) . ?
C2 B6 1.714(5) . ?
C2 B3 1.718(5) . ?
C2 B7 1.726(5) . ?
C3 N1 1.484(4) . ?
C3 C5 1.513(6) . ?
C3 C4 1.514(6) . ?
C6 N1 1.490(4) . ?
C6 C8 1.498(6) . ?
C6 C7 1.517(6) . ?
C11 C12 1.428(4) . ?
C11 C18 1.446(4) . ?
C12 C13 1.403(5) . ?
C13 C19 1.423(6) . ?
C14 C15 1.344(7) . ?
C14 C19 1.419(6) . ?
C15 C16 1.401(7) . ?
C16 C17 1.364(5) . ?
C17 C18 1.417(5) . ?
C18 C19 1.437(5) . ?
C21 C22 1.466(6) . ?
C21 N2 1.489(5) . ?
C23 N2 1.459(5) . ?
C23 C24 1.493(7) . ?
C25 C26 1.406(9) . ?
C25 N3 1.461(6) . ?
C27 N3 1.463(5) . ?
C27 C28 1.492(7) . ?
B3 B7 1.770(5) . ?
B3 B4 1.783(6) . ?
B3 B8 1.791(6) . ?
B4 B5 1.770(6) . ?
B4 B9 1.767(6) . ?
B4 B8 1.774(6) . ?
B5 B9 1.773(6) . ?
B5 B10 1.776(5) . ?
B5 B6 1.781(5) . ?
B6 B11 1.767(6) . ?
B6 B10 1.772(6) . ?
B7 B11 1.762(7) . ?
B7 B12 1.771(6) . ?
B7 B8 1.773(6) . ?
B8 B12 1.770(7) . ?
B8 B9 1.777(7) . ?
B9 B12 1.779(7) . ?
B9 B10 1.785(7) . ?
B10 B11 1.773(6) . ?
B10 B12 1.785(7) . ?
B11 B12 1.777(6) . ?
